data_7044920
loop_
_publ_author_name
'Bergmann, Larissa'
'Braun, Carolin'
'Nieger, Martin'
'Br\"ase, Stefan'

_publ_section_title
;
 The coordination- and photochemistry of copper(i) complexes: variation of
 N^N ligands from imidazole to tetrazole.
;
_journal_issue 2
_journal_name_full 'Dalton transactions (Cambridge, England : 2003)'
_journal_page_first 608
_journal_page_last 621
_journal_paper_doi 10.1039/c7dt03682e
_journal_volume 47
_journal_year 2018
_chemical_formula_moiety 'C48 H36 Cu N3 O P2'
_chemical_formula_sum 'C48 H36 Cu N3 O P2'
_chemical_formula_weight 796.28
_space_group_crystal_system monoclinic
_space_group_IT_number 14
_space_group_name_Hall '-P 2yn'
_space_group_name_H-M_alt 'P 1 21/n 1'
_symmetry_space_group_name_Hall '-P 2yn'
_symmetry_space_group_name_H-M 'P 1 21/n 1'
_atom_sites_solution_hydrogens geom
_atom_sites_solution_primary direct
_atom_sites_solution_secondary difmap
_audit_creation_method SHELXL-2013
_audit_update_record
;
2015-02-03 deposited with the CCDC.
2017-12-01 downloaded from the CCDC.
;
_cell_angle_alpha 90
_cell_angle_beta 95.93(1)
_cell_angle_gamma 90
_cell_formula_units_Z 4
_cell_length_a 9.144(1)
_cell_length_b 18.331(2)
_cell_length_c 23.049(2)
_cell_measurement_reflns_used 619
_cell_measurement_temperature 123(2)
_cell_measurement_theta_max 25.0
_cell_measurement_theta_min 2.5
_cell_volume 3842.8(7)
_computing_cell_refinement EVALCCD
_computing_data_collection Collect
_computing_data_reduction EVALCCD
_computing_molecular_graphics Shelxtl-plus
_computing_publication_material publCIF
_computing_structure_refinement 'SHELXL-2013 (Sheldrick, 2013)'
_computing_structure_solution SHELXS-97
_diffrn_ambient_temperature 123(2)
_diffrn_measured_fraction_theta_full 0.998
_diffrn_measured_fraction_theta_max 0.998
_diffrn_measurement_device_type 'Bruker-Nonius KappaCCD'
_diffrn_measurement_method 'rotation in \f and \w, 1\%'
_diffrn_radiation_type MoK\a
_diffrn_radiation_wavelength 0.71073
_diffrn_reflns_av_R_equivalents 0.1157
_diffrn_reflns_av_unetI/netI 0.1240
_diffrn_reflns_Laue_measured_fraction_full 0.998
_diffrn_reflns_Laue_measured_fraction_max 0.998
_diffrn_reflns_limit_h_max 11
_diffrn_reflns_limit_h_min -11
_diffrn_reflns_limit_k_max 23
_diffrn_reflns_limit_k_min -23
_diffrn_reflns_limit_l_max 29
_diffrn_reflns_limit_l_min -29
_diffrn_reflns_number 32257
_diffrn_reflns_point_group_measured_fraction_full 0.998
_diffrn_reflns_point_group_measured_fraction_max 0.998
_diffrn_reflns_theta_full 25.242
_diffrn_reflns_theta_max 27.499
_diffrn_reflns_theta_min 2.574
_diffrn_source 'fine-focus sealed tube'
_exptl_absorpt_coefficient_mu 0.694
_exptl_absorpt_correction_T_max 0.9824
_exptl_absorpt_correction_T_min 0.5960
_exptl_absorpt_correction_type multi-scan
_exptl_absorpt_process_details 'SADABS (Sheldrick, 2008)'
_exptl_crystal_colour yellow
_exptl_crystal_density_diffrn 1.376
_exptl_crystal_description plates
_exptl_crystal_F_000 1648
_exptl_crystal_size_max 0.300
_exptl_crystal_size_mid 0.080
_exptl_crystal_size_min 0.040
_refine_diff_density_max 2.971
_refine_diff_density_min -1.689
_refine_diff_density_rms 0.205
_refine_ls_extinction_method none
_refine_ls_goodness_of_fit_ref 1.049
_refine_ls_hydrogen_treatment constr
_refine_ls_matrix_type full
_refine_ls_number_parameters 496
_refine_ls_number_reflns 8809
_refine_ls_number_restraints 777
_refine_ls_restrained_S_all 1.013
_refine_ls_R_factor_all 0.1791
_refine_ls_R_factor_gt 0.1098
_refine_ls_shift/su_max 0.000
_refine_ls_shift/su_mean 0.000
_refine_ls_structure_factor_coef Fsqd
_refine_ls_weighting_details
;
 w=1/[\s^2^(Fo^2^)+(0.1860P)^2^+1.1000P]
 where P=(Fo^2^+2Fc^2^)/3
;
_refine_ls_weighting_scheme calc
_refine_ls_wR_factor_gt 0.2609
_refine_ls_wR_factor_ref 0.3093
_reflns_Friedel_coverage 0.000
_reflns_number_gt 4986
_reflns_number_total 8809
_reflns_threshold_expression 'I > 2\s(I)'
_cod_data_source_file c7dt03682e2.cif
_cod_data_source_block sb723_hy_compound_13
_cod_depositor_comments 'Adding full bibliography for 7044915--7044926.cif.'
_cod_database_code 7044920
_shelx_space_group_comment
;
The symmetry employed for this shelxl refinement is uniquely defined
by the following loop, which should always be used as a source of
symmetry information in preference to the above space-group names.
They are only intended as comments.
;
_shelx_estimated_absorpt_t_min 0.819
_shelx_estimated_absorpt_t_max 0.973
_shelxl_version_number 2013-2

loop_
_space_group_symop_operation_xyz
'x, y, z'
'-x+1/2, y+1/2, -z+1/2'
'-x, -y, -z'
'x-1/2, -y-1/2, z-1/2'

loop_
_atom_site_label
_atom_site_type_symbol
_atom_site_fract_x
_atom_site_fract_y
_atom_site_fract_z
_atom_site_U_iso_or_equiv
_atom_site_adp_type
_atom_site_occupancy
_atom_site_site_symmetry_order
_atom_site_calc_flag
_atom_site_refinement_flags_posn
_atom_site_refinement_flags_adp
Cu1 Cu 0.42616(9) 0.27511(4) 0.66659(3) 0.0225(3) Uani 1 1 d . U
P1 P 0.49872(19) 0.16685(9) 0.63248(7) 0.0223(4) Uani 1 1 d . U
P2 P 0.43967(18) 0.36495(9) 0.60229(7) 0.0204(4) Uani 1 1 d . U
N1 N 0.4947(6) 0.3053(3) 0.7500(2) 0.0270(12) Uani 1 1 d . U
C2 C 0.6105(7) 0.3327(4) 0.7850(3) 0.0261(13) Uani 1 1 d . U
C3 C 0.7524(8) 0.3515(4) 0.7728(4) 0.0363(17) Uani 1 1 d . U
H3 H 0.7826 0.3457 0.7348 0.044 Uiso 1 1 calc R U
C4 C 0.8478(9) 0.3792(5) 0.8186(4) 0.0444(19) Uani 1 1 d . U
H4 H 0.9444 0.3934 0.8116 0.053 Uiso 1 1 calc R U
C5 C 0.8040(9) 0.3864(4) 0.8741(4) 0.0433(18) Uani 1 1 d . U
H5 H 0.8730 0.4044 0.9044 0.052 Uiso 1 1 calc R U
C6 C 0.6658(9) 0.3688(4) 0.8873(3) 0.0416(18) Uani 1 1 d . U
H6 H 0.6374 0.3752 0.9255 0.050 Uiso 1 1 calc R U
C7 C 0.5668(8) 0.3404(4) 0.8414(3) 0.0313(15) Uani 1 1 d . U
N8 N 0.4250(7) 0.3166(3) 0.8422(3) 0.0340(14) Uani 1 1 d . U
C9 C 0.3896(8) 0.2970(4) 0.7862(3) 0.0261(13) Uani 1 1 d . U
C10 C 0.2475(8) 0.2679(4) 0.7638(3) 0.0266(14) Uani 1 1 d . U
C11 C 0.1352(8) 0.2531(4) 0.7983(3) 0.0325(15) Uani 1 1 d . U
H11 H 0.1479 0.2636 0.8388 0.039 Uiso 1 1 calc R U
C12 C 0.0044(9) 0.2229(4) 0.7733(4) 0.0404(18) Uani 1 1 d . U
H12 H -0.0732 0.2121 0.7963 0.048 Uiso 1 1 calc R U
C13 C -0.0099(8) 0.2090(4) 0.7146(3) 0.0379(17) Uani 1 1 d . U
H13 H -0.0985 0.1886 0.6963 0.045 Uiso 1 1 calc R U
C14 C 0.1033(8) 0.2244(4) 0.6825(3) 0.0324(15) Uani 1 1 d . U
H14 H 0.0908 0.2143 0.6418 0.039 Uiso 1 1 calc R U
N15 N 0.2320(6) 0.2532(3) 0.7054(2) 0.0249(12) Uani 1 1 d . U
C16 C 0.5974(7) 0.1699(4) 0.5679(3) 0.0238(13) Uani 1 1 d . U
C17 C 0.5791(8) 0.1198(4) 0.5225(3) 0.0340(16) Uani 1 1 d . U
H17 H 0.5122 0.0804 0.5244 0.041 Uiso 1 1 calc R U
C18 C 0.6585(9) 0.1269(5) 0.4742(3) 0.0395(17) Uani 1 1 d . U
H18 H 0.6453 0.0921 0.4436 0.047 Uiso 1 1 calc R U
C19 C 0.7550(9) 0.1834(4) 0.4703(3) 0.0368(16) Uani 1 1 d . U
H19 H 0.8080 0.1881 0.4372 0.044 Uiso 1 1 calc R U
C20 C 0.7746(8) 0.2341(4) 0.5159(3) 0.0331(16) Uani 1 1 d . U
H20 H 0.8415 0.2735 0.5139 0.040 Uiso 1 1 calc R U
C21 C 0.6969(7) 0.2267(4) 0.5631(3) 0.0264(13) Uani 1 1 d . U
O22 O 0.7156(5) 0.2729(2) 0.6118(2) 0.0266(10) Uani 1 1 d . U
C23 C 0.7454(7) 0.3459(4) 0.6031(3) 0.0266(14) Uani 1 1 d . U
C24 C 0.8896(8) 0.3687(4) 0.6035(3) 0.0369(17) Uani 1 1 d . U
H24 H 0.9670 0.3343 0.6107 0.044 Uiso 1 1 calc R U
C25 C 0.9219(8) 0.4397(4) 0.5937(4) 0.0372(17) Uani 1 1 d . U
H25 H 1.0213 0.4544 0.5931 0.045 Uiso 1 1 calc R U
C26 C 0.8095(7) 0.4908(4) 0.5846(3) 0.0266(14) Uani 1 1 d . U
H26 H 0.8309 0.5403 0.5769 0.032 Uiso 1 1 calc R U
C27 C 0.6642(7) 0.4680(4) 0.5869(3) 0.0250(13) Uani 1 1 d . U
H27 H 0.5876 0.5031 0.5824 0.030 Uiso 1 1 calc R U
C28 C 0.6292(7) 0.3960(4) 0.5957(3) 0.0211(12) Uani 1 1 d . U
C29 C 0.3478(7) 0.1036(4) 0.6124(3) 0.0263(14) Uani 1 1 d . U
C30 C 0.2386(8) 0.1238(4) 0.5676(3) 0.0299(15) Uani 1 1 d . U
H30 H 0.2501 0.1667 0.5454 0.036 Uiso 1 1 calc R U
C31 C 0.1146(9) 0.0810(5) 0.5561(4) 0.0427(18) Uani 1 1 d . U
H31 H 0.0426 0.0946 0.5253 0.051 Uiso 1 1 calc R U
C32 C 0.0928(10) 0.0208(5) 0.5870(4) 0.047(2) Uani 1 1 d . U
H32 H 0.0051 -0.0068 0.5789 0.057 Uiso 1 1 calc R U
C33 C 0.2006(9) -0.0014(5) 0.6314(4) 0.0418(18) Uani 1 1 d . U
H33 H 0.1871 -0.0448 0.6528 0.050 Uiso 1 1 calc R U
C34 C 0.3265(8) 0.0403(4) 0.6441(3) 0.0314(15) Uani 1 1 d . U
H34 H 0.3986 0.0256 0.6745 0.038 Uiso 1 1 calc R U
C35 C 0.6240(7) 0.1154(4) 0.6836(3) 0.0243(13) Uani 1 1 d . U
C36 C 0.6085(9) 0.1237(4) 0.7428(3) 0.0349(16) Uani 1 1 d . U
H36 H 0.5357 0.1555 0.7550 0.042 Uiso 1 1 calc R U
C37 C 0.7002(10) 0.0850(4) 0.7838(3) 0.0423(19) Uani 1 1 d . U
H37 H 0.6885 0.0897 0.8241 0.051 Uiso 1 1 calc R U
C38 C 0.8072(9) 0.0402(4) 0.7664(3) 0.0408(18) Uani 1 1 d . U
H38 H 0.8697 0.0142 0.7948 0.049 Uiso 1 1 calc R U
C39 C 0.8249(9) 0.0325(4) 0.7080(3) 0.0370(17) Uani 1 1 d . U
H39 H 0.9002 0.0019 0.6960 0.044 Uiso 1 1 calc R U
C40 C 0.7309(8) 0.0701(4) 0.6666(3) 0.0324(16) Uani 1 1 d . U
H40 H 0.7412 0.0642 0.6263 0.039 Uiso 1 1 calc R U
C41 C 0.3720(7) 0.3450(3) 0.5262(3) 0.0222(13) Uani 1 1 d . U
C42 C 0.2294(8) 0.3182(4) 0.5153(3) 0.0290(15) Uani 1 1 d . U
H42 H 0.1694 0.3138 0.5464 0.035 Uiso 1 1 calc R U
C43 C 0.1743(8) 0.2980(4) 0.4592(3) 0.0320(16) Uani 1 1 d . U
H43 H 0.0768 0.2800 0.4520 0.038 Uiso 1 1 calc R U
C44 C 0.2609(8) 0.3042(4) 0.4141(3) 0.0304(15) Uani 1 1 d . U
H44 H 0.2242 0.2893 0.3759 0.037 Uiso 1 1 calc R U
C45 C 0.4007(8) 0.3320(4) 0.4246(3) 0.0297(15) Uani 1 1 d . U
H45 H 0.4591 0.3380 0.3931 0.036 Uiso 1 1 calc R U
C46 C 0.4578(8) 0.3516(4) 0.4809(3) 0.0270(14) Uani 1 1 d . U
H46 H 0.5556 0.3693 0.4879 0.032 Uiso 1 1 calc R U
C47 C 0.3461(7) 0.4506(4) 0.6168(3) 0.0219(13) Uani 1 1 d . U
C48 C 0.2969(7) 0.4997(4) 0.5728(3) 0.0295(14) Uani 1 1 d . U
H48 H 0.3111 0.4892 0.5334 0.035 Uiso 1 1 calc R U
C49 C 0.2279(7) 0.5633(4) 0.5861(3) 0.0312(15) Uani 1 1 d . U
H49 H 0.1923 0.5957 0.5556 0.037 Uiso 1 1 calc R U
C50 C 0.2098(8) 0.5809(4) 0.6438(4) 0.0373(17) Uani 1 1 d . U
H50 H 0.1652 0.6256 0.6531 0.045 Uiso 1 1 calc R U
C51 C 0.2578(9) 0.5321(5) 0.6869(4) 0.0422(19) Uani 1 1 d . U
H51 H 0.2438 0.5429 0.7263 0.051 Uiso 1 1 calc R U
C52 C 0.3260(8) 0.4676(4) 0.6740(3) 0.0332(16) Uani 1 1 d . U
H52 H 0.3591 0.4347 0.7045 0.040 Uiso 1 1 calc R U

loop_
_atom_site_aniso_label
_atom_site_aniso_U_11
_atom_site_aniso_U_22
_atom_site_aniso_U_33
_atom_site_aniso_U_23
_atom_site_aniso_U_13
_atom_site_aniso_U_12
Cu1 0.0204(4) 0.0329(5) 0.0124(4) 0.0000(3) -0.0074(3) -0.0011(3)
P1 0.0214(8) 0.0309(9) 0.0129(8) 0.0002(7) -0.0073(6) -0.0026(7)
P2 0.0157(8) 0.0311(9) 0.0126(8) -0.0002(6) -0.0075(6) -0.0006(7)
N1 0.024(3) 0.040(3) 0.014(2) -0.002(2) -0.0119(19) -0.002(2)
C2 0.026(3) 0.030(3) 0.018(3) -0.002(2) -0.018(2) 0.005(2)
C3 0.027(3) 0.041(4) 0.037(4) -0.013(3) -0.013(3) 0.004(3)
C4 0.029(4) 0.051(5) 0.049(4) -0.011(3) -0.019(3) 0.003(3)
C5 0.043(4) 0.042(4) 0.038(4) -0.012(3) -0.028(3) 0.007(3)
C6 0.049(4) 0.046(4) 0.025(3) -0.008(3) -0.023(3) 0.011(3)
C7 0.038(3) 0.031(3) 0.022(3) 0.000(2) -0.013(2) 0.007(3)
N8 0.040(3) 0.044(3) 0.016(3) -0.002(2) -0.009(2) 0.004(3)
C9 0.030(3) 0.031(3) 0.016(3) 0.001(2) -0.005(2) 0.005(2)
C10 0.031(3) 0.029(3) 0.019(3) 0.002(2) -0.003(2) 0.006(2)
C11 0.033(3) 0.043(4) 0.022(3) 0.006(3) 0.002(3) 0.007(3)
C12 0.032(3) 0.052(4) 0.038(4) 0.013(3) 0.001(3) -0.001(3)
C13 0.026(3) 0.048(4) 0.038(4) 0.011(3) -0.005(3) -0.007(3)
C14 0.026(3) 0.039(4) 0.029(3) 0.004(3) -0.012(2) -0.006(3)
N15 0.021(2) 0.035(3) 0.017(2) 0.001(2) -0.007(2) 0.002(2)
C16 0.020(3) 0.039(3) 0.011(3) 0.000(2) -0.007(2) 0.005(2)
C17 0.031(4) 0.048(4) 0.022(3) -0.009(3) -0.006(3) 0.002(3)
C18 0.035(4) 0.064(4) 0.018(3) -0.007(3) -0.006(3) 0.005(3)
C19 0.031(4) 0.057(4) 0.021(3) 0.002(3) -0.004(3) 0.014(3)
C20 0.024(3) 0.047(4) 0.028(3) 0.005(3) -0.001(3) 0.007(3)
C21 0.020(3) 0.037(3) 0.020(3) 0.000(2) -0.007(2) 0.006(2)
O22 0.022(2) 0.033(2) 0.023(2) 0.0012(18) -0.0067(19) 0.0009(18)
C23 0.022(3) 0.038(3) 0.019(3) 0.002(2) -0.002(2) -0.001(2)
C24 0.022(3) 0.046(4) 0.041(4) 0.007(3) -0.001(3) 0.000(3)
C25 0.019(3) 0.048(4) 0.044(5) 0.005(3) -0.003(3) -0.003(3)
C26 0.023(3) 0.040(3) 0.015(3) 0.000(3) -0.004(2) -0.004(2)
C27 0.019(3) 0.037(3) 0.017(3) -0.001(2) -0.007(2) -0.001(2)
C28 0.016(2) 0.035(3) 0.010(3) 0.000(2) -0.006(2) 0.000(2)
C29 0.026(3) 0.034(3) 0.018(3) -0.007(2) -0.006(2) -0.004(2)
C30 0.026(3) 0.041(4) 0.021(3) -0.003(3) -0.004(3) -0.005(3)
C31 0.030(4) 0.061(4) 0.034(4) -0.015(3) -0.006(3) -0.011(3)
C32 0.037(4) 0.061(4) 0.042(4) -0.013(3) -0.001(3) -0.018(3)
C33 0.040(4) 0.044(4) 0.042(4) -0.011(3) 0.009(3) -0.015(3)
C34 0.030(3) 0.038(3) 0.026(3) -0.004(3) 0.000(3) -0.006(3)
C35 0.024(3) 0.028(3) 0.019(3) 0.004(2) -0.010(2) -0.007(2)
C36 0.045(4) 0.039(4) 0.018(3) 0.002(3) -0.009(3) 0.003(3)
C37 0.059(4) 0.047(4) 0.018(3) 0.005(3) -0.014(3) 0.005(3)
C38 0.050(4) 0.040(4) 0.027(3) 0.006(3) -0.020(3) 0.004(3)
C39 0.031(4) 0.046(4) 0.031(3) 0.005(3) -0.015(3) 0.004(3)
C40 0.031(3) 0.045(4) 0.019(3) 0.004(3) -0.007(3) 0.005(3)
C41 0.021(3) 0.027(3) 0.016(3) -0.001(2) -0.009(2) -0.001(2)
C42 0.021(3) 0.040(4) 0.023(3) -0.003(3) -0.011(2) -0.007(3)
C43 0.030(3) 0.042(4) 0.021(3) -0.001(3) -0.015(2) -0.008(3)
C44 0.035(3) 0.035(4) 0.019(3) -0.001(3) -0.012(2) -0.002(3)
C45 0.031(3) 0.039(4) 0.018(3) -0.002(3) -0.005(2) -0.005(3)
C46 0.026(3) 0.036(4) 0.018(3) -0.003(2) -0.005(2) -0.003(3)
C47 0.012(3) 0.030(3) 0.022(3) 0.000(2) -0.003(2) 0.000(2)
C48 0.021(3) 0.040(3) 0.027(3) 0.003(3) -0.004(3) -0.002(3)
C49 0.020(3) 0.034(3) 0.038(4) 0.004(3) -0.001(3) -0.003(3)
C50 0.027(4) 0.040(4) 0.043(4) -0.006(3) -0.003(3) 0.002(3)
C51 0.045(4) 0.050(4) 0.030(4) -0.010(3) -0.004(3) 0.006(3)
C52 0.036(4) 0.044(4) 0.019(3) -0.005(3) -0.003(3) 0.002(3)

loop_
_atom_type_symbol
_atom_type_description
_atom_type_scat_dispersion_real
_atom_type_scat_dispersion_imag
_atom_type_scat_source
C C 0.0033 0.0016 'International Tables Vol C Tables 4.2.6.8 and 6.1.1.4'
H H 0.0000 0.0000 'International Tables Vol C Tables 4.2.6.8 and 6.1.1.4'
N N 0.0061 0.0033 'International Tables Vol C Tables 4.2.6.8 and 6.1.1.4'
O O 0.0106 0.0060 'International Tables Vol C Tables 4.2.6.8 and 6.1.1.4'
P P 0.1023 0.0942 'International Tables Vol C Tables 4.2.6.8 and 6.1.1.4'
Cu Cu 0.3201 1.2651 'International Tables Vol C Tables 4.2.6.8 and 6.1.1.4'

loop_
_geom_angle_atom_site_label_1
_geom_angle_atom_site_label_2
_geom_angle_atom_site_label_3
_geom_angle
N1 Cu1 N15 80.9(2)
N1 Cu1 P2 113.24(17)
N15 Cu1 P2 122.01(16)
N1 Cu1 P1 119.62(17)
N15 Cu1 P1 105.72(16)
P2 Cu1 P1 112.30(7)
C16 P1 C35 102.3(3)
C16 P1 C29 103.7(3)
C35 P1 C29 104.1(3)
C16 P1 Cu1 116.5(2)
C35 P1 Cu1 114.7(2)
C29 P1 Cu1 113.9(2)
C47 P2 C41 103.1(3)
C47 P2 C28 102.1(3)
C41 P2 C28 102.1(3)
C47 P2 Cu1 116.9(2)
C41 P2 Cu1 116.9(2)
C28 P2 Cu1 113.6(2)
C9 N1 C2 103.7(6)
C9 N1 Cu1 112.7(4)
C2 N1 Cu1 143.6(5)
N1 C2 C3 130.9(7)
N1 C2 C7 107.9(6)
C3 C2 C7 121.2(6)
C4 C3 C2 117.4(7)
C4 C3 H3 121.3
C2 C3 H3 121.3
C5 C4 C3 121.0(8)
C5 C4 H4 119.5
C3 C4 H4 119.5
C6 C5 C4 123.0(7)
C6 C5 H5 118.5
C4 C5 H5 118.5
C5 C6 C7 116.9(7)
C5 C6 H6 121.5
C7 C6 H6 121.5
N8 C7 C2 110.0(6)
N8 C7 C6 129.6(7)
C2 C7 C6 120.4(7)
C9 N8 C7 101.8(6)
N1 C9 N8 116.7(6)
N1 C9 C10 119.4(6)
N8 C9 C10 123.9(6)
N15 C10 C11 121.2(7)
N15 C10 C9 115.0(6)
C11 C10 C9 123.8(6)
C12 C11 C10 119.8(7)
C12 C11 H11 120.1
C10 C11 H11 120.1
C13 C12 C11 118.3(7)
C13 C12 H12 120.8
C11 C12 H12 120.8
C14 C13 C12 119.8(8)
C14 C13 H13 120.1
C12 C13 H13 120.1
N15 C14 C13 123.4(7)
N15 C14 H14 118.3
C13 C14 H14 118.3
C14 N15 C10 117.4(6)
C14 N15 Cu1 130.5(5)
C10 N15 Cu1 112.0(5)
C17 C16 C21 117.6(6)
C17 C16 P1 124.4(5)
C21 C16 P1 118.0(5)
C16 C17 C18 120.5(7)
C16 C17 H17 119.8
C18 C17 H17 119.8
C19 C18 C17 120.9(7)
C19 C18 H18 119.6
C17 C18 H18 119.6
C18 C19 C20 119.2(7)
C18 C19 H19 120.4
C20 C19 H19 120.4
C21 C20 C19 119.6(7)
C21 C20 H20 120.2
C19 C20 H20 120.2
C20 C21 C16 122.3(6)
C20 C21 O22 123.1(6)
C16 C21 O22 114.5(6)
C23 O22 C21 118.6(5)
C24 C23 O22 119.6(6)
C24 C23 C28 120.9(7)
O22 C23 C28 119.5(6)
C25 C24 C23 120.8(7)
C25 C24 H24 119.6
C23 C24 H24 119.6
C24 C25 C26 120.0(7)
C24 C25 H25 120.0
C26 C25 H25 120.0
C25 C26 C27 118.9(7)
C25 C26 H26 120.6
C27 C26 H26 120.6
C28 C27 C26 121.9(6)
C28 C27 H27 119.1
C26 C27 H27 119.1
C27 C28 C23 117.4(6)
C27 C28 P2 122.9(5)
C23 C28 P2 119.6(5)
C34 C29 C30 118.4(6)
C34 C29 P1 122.6(5)
C30 C29 P1 118.6(5)
C31 C30 C29 119.8(7)
C31 C30 H30 120.1
C29 C30 H30 120.1
C32 C31 C30 122.0(8)
C32 C31 H31 119.0
C30 C31 H31 119.0
C31 C32 C33 119.6(8)
C31 C32 H32 120.2
C33 C32 H32 120.2
C34 C33 C32 119.9(8)
C34 C33 H33 120.1
C32 C33 H33 120.1
C33 C34 C29 120.4(8)
C33 C34 H34 119.8
C29 C34 H34 119.8
C40 C35 C36 119.6(7)
C40 C35 P1 123.2(5)
C36 C35 P1 117.1(5)
C37 C36 C35 119.6(7)
C37 C36 H36 120.2
C35 C36 H36 120.2
C38 C37 C36 120.4(7)
C38 C37 H37 119.8
C36 C37 H37 119.8
C37 C38 C39 120.5(7)
C37 C38 H38 119.8
C39 C38 H38 119.8
C38 C39 C40 119.3(7)
C38 C39 H39 120.4
C40 C39 H39 120.4
C35 C40 C39 120.7(7)
C35 C40 H40 119.7
C39 C40 H40 119.7
C46 C41 C42 119.4(6)
C46 C41 P2 123.1(5)
C42 C41 P2 117.4(5)
C43 C42 C41 120.4(7)
C43 C42 H42 119.8
C41 C42 H42 119.8
C44 C43 C42 120.0(7)
C44 C43 H43 120.0
C42 C43 H43 120.0
C43 C44 C45 119.7(7)
C43 C44 H44 120.1
C45 C44 H44 120.1
C44 C45 C46 120.7(7)
C44 C45 H45 119.7
C46 C45 H45 119.7
C41 C46 C45 119.8(6)
C41 C46 H46 120.1
C45 C46 H46 120.1
C52 C47 C48 118.9(6)
C52 C47 P2 118.3(5)
C48 C47 P2 122.7(5)
C49 C48 C47 120.3(7)
C49 C48 H48 119.8
C47 C48 H48 119.8
C48 C49 C50 120.7(7)
C48 C49 H49 119.6
C50 C49 H49 119.6
C51 C50 C49 118.6(7)
C51 C50 H50 120.7
C49 C50 H50 120.7
C50 C51 C52 121.1(7)
C50 C51 H51 119.4
C52 C51 H51 119.4
C51 C52 C47 120.2(7)
C51 C52 H52 119.9
C47 C52 H52 119.9

loop_
_geom_bond_atom_site_label_1
_geom_bond_atom_site_label_2
_geom_bond_distance
Cu1 N1 2.036(5)
Cu1 N15 2.107(6)
Cu1 P2 2.2276(18)
Cu1 P1 2.2593(19)
P1 C16 1.820(7)
P1 C35 1.821(7)
P1 C29 1.825(7)
P2 C47 1.836(7)
P2 C41 1.836(7)
P2 C28 1.845(6)
N1 C9 1.345(9)
N1 C2 1.359(8)
C2 C3 1.399(10)
C2 C7 1.406(10)
C3 C4 1.393(10)
C3 H3 0.9500
C4 C5 1.387(11)
C4 H4 0.9500
C5 C6 1.369(12)
C5 H5 0.9500
C6 C7 1.419(10)
C6 H6 0.9500
C7 N8 1.370(10)
N8 C9 1.347(9)
C9 C10 1.450(10)
C10 N15 1.366(8)
C10 C11 1.389(10)
C11 C12 1.388(11)
C11 H11 0.9500
C12 C13 1.371(11)
C12 H12 0.9500
C13 C14 1.363(10)
C13 H13 0.9500
C14 N15 1.347(9)
C14 H14 0.9500
C16 C17 1.387(9)
C16 C21 1.394(10)
C17 C18 1.398(10)
C17 H17 0.9500
C18 C19 1.369(12)
C18 H18 0.9500
C19 C20 1.399(11)
C19 H19 0.9500
C20 C21 1.367(9)
C20 H20 0.9500
C21 O22 1.402(8)
O22 C23 1.386(8)
C23 C24 1.382(10)
C23 C28 1.402(9)
C24 C25 1.358(11)
C24 H24 0.9500
C25 C26 1.390(10)
C25 H25 0.9500
C26 C27 1.399(9)
C26 H26 0.9500
C27 C28 1.377(9)
C27 H27 0.9500
C29 C34 1.396(10)
C29 C30 1.410(10)
C30 C31 1.382(10)
C30 H30 0.9500
C31 C32 1.339(12)
C31 H31 0.9500
C32 C33 1.407(13)
C32 H32 0.9500
C33 C34 1.387(10)
C33 H33 0.9500
C34 H34 0.9500
C35 C40 1.370(10)
C35 C36 1.393(9)
C36 C37 1.392(10)
C36 H36 0.9500
C37 C38 1.369(11)
C37 H37 0.9500
C38 C39 1.380(11)
C38 H38 0.9500
C39 C40 1.398(10)
C39 H39 0.9500
C40 H40 0.9500
C41 C46 1.375(9)
C41 C42 1.391(9)
C42 C43 1.388(9)
C42 H42 0.9500
C43 C44 1.374(10)
C43 H43 0.9500
C44 C45 1.375(10)
C44 H44 0.9500
C45 C46 1.394(9)
C45 H45 0.9500
C46 H46 0.9500
C47 C52 1.385(9)
C47 C48 1.396(9)
C48 C49 1.375(10)
C48 H48 0.9500
C49 C50 1.394(11)
C49 H49 0.9500
C50 C51 1.376(11)
C50 H50 0.9500
C51 C52 1.384(11)
C51 H51 0.9500
C52 H52 0.9500

loop_
_geom_hbond_atom_site_label_D
_geom_hbond_atom_site_label_H
_geom_hbond_atom_site_label_A
_geom_hbond_distance_DH
_geom_hbond_distance_HA
_geom_hbond_distance_DA
_geom_hbond_angle_DHA
_geom_hbond_site_symmetry_A
C19 H19 N8 0.95 2.54 3.476(10) 170.8 4_665

loop_
_geom_torsion_atom_site_label_1
_geom_torsion_atom_site_label_2
_geom_torsion_atom_site_label_3
_geom_torsion_atom_site_label_4
_geom_torsion
C9 N1 C2 C3 178.8(7)
Cu1 N1 C2 C3 -2.4(14)
C9 N1 C2 C7 -0.7(7)
Cu1 N1 C2 C7 178.1(6)
N1 C2 C3 C4 179.6(7)
C7 C2 C3 C4 -1.0(11)
C2 C3 C4 C5 1.1(12)
C3 C4 C5 C6 -1.5(13)
C4 C5 C6 C7 1.5(12)
N1 C2 C7 N8 1.2(8)
C3 C2 C7 N8 -178.4(6)
N1 C2 C7 C6 -179.4(6)
C3 C2 C7 C6 1.1(10)
C5 C6 C7 N8 178.1(7)
C5 C6 C7 C2 -1.3(11)
C2 C7 N8 C9 -1.0(8)
C6 C7 N8 C9 179.5(7)
C2 N1 C9 N8 0.1(8)
Cu1 N1 C9 N8 -179.2(5)
C2 N1 C9 C10 -179.7(6)
Cu1 N1 C9 C10 1.1(8)
C7 N8 C9 N1 0.6(8)
C7 N8 C9 C10 -179.6(6)
N1 C9 C10 N15 -1.9(9)
N8 C9 C10 N15 178.3(6)
N1 C9 C10 C11 175.8(6)
N8 C9 C10 C11 -3.9(11)
N15 C10 C11 C12 -0.1(11)
C9 C10 C11 C12 -177.7(7)
C10 C11 C12 C13 -0.4(11)
C11 C12 C13 C14 0.5(12)
C12 C13 C14 N15 0.0(12)
C13 C14 N15 C10 -0.6(11)
C13 C14 N15 Cu1 175.4(5)
C11 C10 N15 C14 0.6(10)
C9 C10 N15 C14 178.4(6)
C11 C10 N15 Cu1 -176.1(5)
C9 C10 N15 Cu1 1.7(7)
C35 P1 C16 C17 93.0(6)
C29 P1 C16 C17 -15.0(7)
Cu1 P1 C16 C17 -141.0(6)
C35 P1 C16 C21 -87.7(6)
C29 P1 C16 C21 164.2(5)
Cu1 P1 C16 C21 38.2(6)
C21 C16 C17 C18 0.0(10)
P1 C16 C17 C18 179.2(6)
C16 C17 C18 C19 -0.3(12)
C17 C18 C19 C20 0.5(11)
C18 C19 C20 C21 -0.3(11)
C19 C20 C21 C16 -0.1(10)
C19 C20 C21 O22 176.6(6)
C17 C16 C21 C20 0.2(10)
P1 C16 C21 C20 -179.1(5)
C17 C16 C21 O22 -176.8(6)
P1 C16 C21 O22 3.9(8)
C20 C21 O22 C23 35.5(9)
C16 C21 O22 C23 -147.6(6)
C21 O22 C23 C24 -89.2(8)
C21 O22 C23 C28 92.5(7)
O22 C23 C24 C25 178.3(7)
C28 C23 C24 C25 -3.4(12)
C23 C24 C25 C26 1.6(12)
C24 C25 C26 C27 1.3(11)
C25 C26 C27 C28 -2.7(10)
C26 C27 C28 C23 1.0(9)
C26 C27 C28 P2 177.2(5)
C24 C23 C28 C27 2.0(10)
O22 C23 C28 C27 -179.7(6)
C24 C23 C28 P2 -174.3(6)
O22 C23 C28 P2 4.0(8)
C47 P2 C28 C27 -16.6(6)
C41 P2 C28 C27 89.9(6)
Cu1 P2 C28 C27 -143.4(5)
C47 P2 C28 C23 159.5(5)
C41 P2 C28 C23 -94.1(5)
Cu1 P2 C28 C23 32.7(6)
C16 P1 C29 C34 122.0(6)
C35 P1 C29 C34 15.2(6)
Cu1 P1 C29 C34 -110.4(5)
C16 P1 C29 C30 -65.9(6)
C35 P1 C29 C30 -172.7(5)
Cu1 P1 C29 C30 61.7(6)
C34 C29 C30 C31 -0.2(10)
P1 C29 C30 C31 -172.6(5)
C29 C30 C31 C32 1.2(11)
C30 C31 C32 C33 -2.0(12)
C31 C32 C33 C34 1.8(12)
C32 C33 C34 C29 -0.9(11)
C30 C29 C34 C33 0.1(10)
P1 C29 C34 C33 172.1(5)
C16 P1 C35 C40 -21.2(7)
C29 P1 C35 C40 86.6(6)
Cu1 P1 C35 C40 -148.3(5)
C16 P1 C35 C36 158.5(6)
C29 P1 C35 C36 -93.7(6)
Cu1 P1 C35 C36 31.4(6)
C40 C35 C36 C37 -1.0(11)
P1 C35 C36 C37 179.3(6)
C35 C36 C37 C38 1.4(12)
C36 C37 C38 C39 -0.4(13)
C37 C38 C39 C40 -1.0(12)
C36 C35 C40 C39 -0.4(11)
P1 C35 C40 C39 179.4(6)
C38 C39 C40 C35 1.3(12)
C47 P2 C41 C46 108.1(6)
C28 P2 C41 C46 2.3(6)
Cu1 P2 C41 C46 -122.2(5)
C47 P2 C41 C42 -75.6(6)
C28 P2 C41 C42 178.7(5)
Cu1 P2 C41 C42 54.2(6)
C46 C41 C42 C43 0.3(11)
P2 C41 C42 C43 -176.3(6)
C41 C42 C43 C44 0.2(11)
C42 C43 C44 C45 -1.6(11)
C43 C44 C45 C46 2.4(11)
C42 C41 C46 C45 0.6(10)
P2 C41 C46 C45 176.9(5)
C44 C45 C46 C41 -2.0(11)
C41 P2 C47 C52 155.8(5)
C28 P2 C47 C52 -98.6(6)
Cu1 P2 C47 C52 26.1(6)
C41 P2 C47 C48 -25.3(6)
C28 P2 C47 C48 80.3(6)
Cu1 P2 C47 C48 -155.0(5)
C52 C47 C48 C49 -0.8(10)
P2 C47 C48 C49 -179.7(5)
C47 C48 C49 C50 1.9(10)
C48 C49 C50 C51 -2.2(11)
C49 C50 C51 C52 1.5(12)
C50 C51 C52 C47 -0.5(12)
C48 C47 C52 C51 0.2(11)
P2 C47 C52 C51 179.1(6)
